data_7048855
loop_
_publ_author_name
'Kathewad, Neha'
'Kumar, Nandha'
'Dasgupta, Rajarshi'
'Ghosh, Moushakhi'
'Pal, Shiv'
'Khan, Shabana'

_publ_section_title
;
 The syntheses and photophysical properties of PNP-based Au(i) complexes
 with strong intramolecular AuAu interactions.
;
_journal_issue 21
_journal_name_full 'Dalton transactions (Cambridge, England : 2003)'
_journal_page_first 7274
_journal_page_last 7280
_journal_paper_doi 10.1039/c8dt04471f
_journal_volume 48
_journal_year 2019
_chemical_formula_moiety 'C60 H50 Au2 Cl2 N2 P4'
_chemical_formula_sum 'C60 H50 Au2 Cl2 N2 P4'
_chemical_formula_weight 1387.73
_space_group_crystal_system triclinic
_space_group_IT_number 2
_space_group_name_Hall '-P 1'
_space_group_name_H-M_alt 'P -1'
_symmetry_space_group_name_Hall '-P 1'
_symmetry_space_group_name_H-M 'P -1'
_atom_sites_solution_hydrogens geom
_audit_block_doi 10.5517/ccdc.csd.cc1pz932
_audit_creation_method SHELXL-2014/7
_audit_update_record
;
2019-01-25 deposited with the CCDC.
2019-02-04 downloaded from the CCDC.
;
_cell_angle_alpha 70.703(3)
_cell_angle_beta 81.836(3)
_cell_angle_gamma 74.313(3)
_cell_formula_units_Z 1
_cell_length_a 9.8734(10)
_cell_length_b 11.6662(12)
_cell_length_c 12.3849(12)
_cell_measurement_reflns_used 9940
_cell_measurement_temperature 150(2)
_cell_measurement_theta_max 28.31
_cell_measurement_theta_min 2.51
_cell_volume 1294.1(2)
_computing_structure_refinement 'SHELXL-2014/7 (Sheldrick, 2014)'
_diffrn_ambient_temperature 150(2)
_diffrn_measured_fraction_theta_full 0.989
_diffrn_measured_fraction_theta_max 0.985
_diffrn_measurement_device_type 'Bruker APEX-II CCD'
_diffrn_measurement_method '\f and \w scans'
_diffrn_radiation_type MoK\a
_diffrn_radiation_wavelength 0.71073
_diffrn_reflns_av_R_equivalents 0.0439
_diffrn_reflns_av_unetI/netI 0.0280
_diffrn_reflns_Laue_measured_fraction_full 0.989
_diffrn_reflns_Laue_measured_fraction_max 0.985
_diffrn_reflns_limit_h_max 13
_diffrn_reflns_limit_h_min -13
_diffrn_reflns_limit_k_max 15
_diffrn_reflns_limit_k_min -15
_diffrn_reflns_limit_l_max 16
_diffrn_reflns_limit_l_min -16
_diffrn_reflns_number 49441
_diffrn_reflns_point_group_measured_fraction_full 0.989
_diffrn_reflns_point_group_measured_fraction_max 0.985
_diffrn_reflns_theta_full 25.242
_diffrn_reflns_theta_max 28.400
_diffrn_reflns_theta_min 2.506
_exptl_absorpt_coefficient_mu 5.931
_exptl_absorpt_correction_type multi-scan
_exptl_absorpt_process_details 'Sheldrick,G.M(2012)SADABS.Bruker AXS Inc.,Madison,Wisconsin,USA.'
_exptl_crystal_colour Colourless
_exptl_crystal_density_diffrn 1.781
_exptl_crystal_description Block
_exptl_crystal_F_000 676
_exptl_crystal_size_max 0.1
_exptl_crystal_size_mid 0.1
_exptl_crystal_size_min 0.1
_exptl_transmission_factor_max 0.7457
_exptl_transmission_factor_min 0.6829
_refine_diff_density_max 1.136
_refine_diff_density_min -1.005
_refine_diff_density_rms 0.158
_refine_ls_extinction_method none
_refine_ls_goodness_of_fit_ref 1.044
_refine_ls_hydrogen_treatment constr
_refine_ls_matrix_type full
_refine_ls_number_parameters 316
_refine_ls_number_reflns 6410
_refine_ls_number_restraints 0
_refine_ls_restrained_S_all 1.044
_refine_ls_R_factor_all 0.0255
_refine_ls_R_factor_gt 0.0179
_refine_ls_shift/su_max 0.003
_refine_ls_shift/su_mean 0.000
_refine_ls_structure_factor_coef Fsqd
_refine_ls_weighting_details 'w=1/[\s^2^(Fo^2^)+(0.0161P)^2^+0.6769P] where P=(Fo^2^+2Fc^2^)/3'
_refine_ls_weighting_scheme calc
_refine_ls_wR_factor_gt 0.0354
_refine_ls_wR_factor_ref 0.0374
_reflns_Friedel_coverage 0.000
_reflns_number_gt 5826
_reflns_number_total 6410
_reflns_threshold_expression 'I > 2\s(I)'
_cod_data_source_file c8dt04471f2.cif
_cod_data_source_block 1
_cod_depositor_comments 'Adding full bibliography for 7048855--7048857.cif.'
_cod_database_code 7048855
_shelx_shelxl_version_number 2014/7
_shelx_space_group_comment
;
The symmetry employed for this shelxl refinement is uniquely defined
by the following loop, which should always be used as a source of
symmetry information in preference to the above space-group names.
They are only intended as comments.
;

loop_
_space_group_symop_operation_xyz
'x, y, z'
'-x, -y, -z'

loop_
_atom_site_label
_atom_site_type_symbol
_atom_site_fract_x
_atom_site_fract_y
_atom_site_fract_z
_atom_site_U_iso_or_equiv
_atom_site_adp_type
_atom_site_occupancy
_atom_site_site_symmetry_order
_atom_site_calc_flag
_atom_site_refinement_flags_posn
_atom_site_refinement_flags_adp
Au01 Au 0.35578(2) 0.55845(2) 0.54175(2) 0.01265(3) Uani 1 1 d . .
P1 P 0.28621(6) 0.64354(5) 0.35605(5) 0.01237(11) Uani 1 1 d . .
P2 P 0.58845(6) 0.63332(5) 0.31381(4) 0.01135(11) Uani 1 1 d . .
Cl04 Cl 0.30885(7) 0.71800(5) 0.65454(5) 0.02720(14) Uani 1 1 d . .
N1 N 0.42633(19) 0.66713(17) 0.25994(15) 0.0136(4) Uani 1 1 d . .
C2 C 0.4048(2) 0.7217(2) 0.13789(18) 0.0151(4) Uani 1 1 d . .
C3 C 0.7054(2) 0.6507(2) 0.18493(18) 0.0142(4) Uani 1 1 d . .
C4 C 0.5989(2) 0.7629(2) 0.35961(18) 0.0142(4) Uani 1 1 d . .
C5 C 0.3049(3) 0.4266(2) 0.30187(19) 0.0197(5) Uani 1 1 d . .
H5 H 0.4018 0.4179 0.2969 0.024 Uiso 1 1 calc R U
C6 C 0.2136(2) 0.5320(2) 0.32372(18) 0.0150(4) Uani 1 1 d . .
C7 C 0.7676(3) 0.7510(2) 0.13975(19) 0.0213(5) Uani 1 1 d . .
H7 H 0.7523 0.8113 0.1769 0.026 Uiso 1 1 calc R U
C8 C 0.7205(3) 0.7465(2) 0.41368(19) 0.0188(5) Uani 1 1 d . .
H8 H 0.7828 0.6682 0.4350 0.023 Uiso 1 1 calc R U
C9 C 0.5016(3) 0.8779(2) 0.3358(2) 0.0200(5) Uani 1 1 d . .
H9 H 0.4182 0.8890 0.3028 0.024 Uiso 1 1 calc R U
C10 C 0.1394(2) 0.8714(2) 0.38354(19) 0.0184(5) Uani 1 1 d . .
H10 H 0.1872 0.8443 0.4504 0.022 Uiso 1 1 calc R U
C11 C 0.1566(2) 0.7923(2) 0.31647(19) 0.0152(4) Uani 1 1 d . .
C12 C 0.0694(3) 0.5409(2) 0.3357(2) 0.0245(5) Uani 1 1 d . .
H12 H 0.0078 0.6105 0.3509 0.029 Uiso 1 1 calc R U
C13 C 0.2511(3) 0.3351(2) 0.2877(2) 0.0272(6) Uani 1 1 d . .
H13 H 0.3117 0.2668 0.2696 0.033 Uiso 1 1 calc R U
C14 C 0.0821(2) 0.8339(2) 0.2172(2) 0.0193(5) Uani 1 1 d . .
H14 H 0.0920 0.7817 0.1723 0.023 Uiso 1 1 calc R U
C15 C 0.7487(3) 0.8465(3) 0.4356(2) 0.0261(6) Uani 1 1 d . .
H15 H 0.8317 0.8361 0.4689 0.031 Uiso 1 1 calc R U
C16 C 0.3904(3) 0.6477(2) 0.0752(2) 0.0265(6) Uani 1 1 d . .
H16 H 0.3953 0.5631 0.1109 0.032 Uiso 1 1 calc R U
C17 C 0.0169(3) 0.4462(3) 0.3253(2) 0.0301(6) Uani 1 1 d . .
H17 H -0.0795 0.4515 0.3352 0.036 Uiso 1 1 calc R U
C18 C -0.0065(2) 0.9529(2) 0.1854(2) 0.0228(5) Uani 1 1 d . .
H18 H -0.0558 0.9802 0.1193 0.027 Uiso 1 1 calc R U
C19 C 0.7323(3) 0.5594(2) 0.1299(2) 0.0231(5) Uani 1 1 d . .
H19 H 0.6938 0.4902 0.1610 0.028 Uiso 1 1 calc R U
C20 C 0.5296(3) 0.9757(2) 0.3617(2) 0.0284(6) Uani 1 1 d . .
H20 H 0.4635 1.0521 0.3475 0.034 Uiso 1 1 calc R U
C21 C 0.1070(3) 0.3448(3) 0.3003(2) 0.0301(6) Uani 1 1 d . .
H21 H 0.0714 0.2824 0.2918 0.036 Uiso 1 1 calc R U
C22 C 0.6538(3) 0.9612(2) 0.4082(2) 0.0301(6) Uani 1 1 d . .
H22 H 0.6738 1.0289 0.4212 0.036 Uiso 1 1 calc R U
C23 C 0.4002(3) 0.8468(2) 0.0829(2) 0.0274(6) Uani 1 1 d . .
H23 H 0.4100 0.8976 0.1241 0.033 Uiso 1 1 calc R U
C24 C 0.0511(3) 0.9905(2) 0.3503(2) 0.0234(5) Uani 1 1 d . .
H24 H 0.0408 1.0433 0.3946 0.028 Uiso 1 1 calc R U
C25 C 0.3808(3) 0.8966(3) -0.0336(2) 0.0348(7) Uani 1 1 d . .
H25 H 0.3791 0.9806 -0.0703 0.042 Uiso 1 1 calc R U
C26 C 0.3640(3) 0.8234(3) -0.0958(2) 0.0316(6) Uani 1 1 d . .
H26 H 0.3497 0.8576 -0.1737 0.038 Uiso 1 1 calc R U
C27 C 0.8157(3) 0.5715(3) 0.0297(2) 0.0324(6) Uani 1 1 d . .
H27 H 0.8312 0.5116 -0.0079 0.039 Uiso 1 1 calc R U
C28 C -0.0218(3) 1.0310(2) 0.2518(2) 0.0238(5) Uani 1 1 d . .
H28 H -0.0811 1.1108 0.2302 0.029 Uiso 1 1 calc R U
C29 C 0.3687(3) 0.6998(3) -0.0410(2) 0.0360(7) Uani 1 1 d . .
H29 H 0.3571 0.6498 -0.0824 0.043 Uiso 1 1 calc R U
C30 C 0.8764(3) 0.6723(3) -0.0153(2) 0.0347(7) Uani 1 1 d . .
H30 H 0.9334 0.6796 -0.0826 0.042 Uiso 1 1 calc R U
C31 C 0.8527(3) 0.7621(3) 0.0395(2) 0.0318(6) Uani 1 1 d . .
H31 H 0.8938 0.8299 0.0092 0.038 Uiso 1 1 calc R U

loop_
_atom_site_aniso_label
_atom_site_aniso_U_11
_atom_site_aniso_U_22
_atom_site_aniso_U_33
_atom_site_aniso_U_23
_atom_site_aniso_U_13
_atom_site_aniso_U_12
Au01 0.01227(4) 0.01208(4) 0.01174(4) -0.00222(3) -0.00114(3) -0.00143(3)
P1 0.0114(3) 0.0116(3) 0.0122(3) -0.0021(2) -0.0015(2) -0.0012(2)
P2 0.0119(3) 0.0103(3) 0.0110(2) -0.0027(2) -0.0014(2) -0.0017(2)
Cl04 0.0433(4) 0.0161(3) 0.0237(3) -0.0104(2) -0.0080(3) -0.0009(3)
N1 0.0124(9) 0.0131(9) 0.0135(9) -0.0021(7) -0.0018(7) -0.0020(7)
C2 0.0110(10) 0.0186(11) 0.0133(10) -0.0014(9) -0.0012(8) -0.0040(9)
C3 0.0120(10) 0.0151(11) 0.0127(10) -0.0028(8) -0.0010(8) -0.0006(8)
C4 0.0168(11) 0.0138(11) 0.0129(10) -0.0050(8) 0.0040(8) -0.0066(9)
C5 0.0207(12) 0.0167(11) 0.0190(11) -0.0033(9) -0.0010(9) -0.0032(9)
C6 0.0167(11) 0.0130(10) 0.0134(10) -0.0003(8) -0.0010(8) -0.0052(9)
C7 0.0249(13) 0.0238(13) 0.0163(11) -0.0053(10) 0.0032(9) -0.0107(10)
C8 0.0216(12) 0.0200(12) 0.0159(11) -0.0048(9) 0.0007(9) -0.0088(10)
C9 0.0218(12) 0.0165(12) 0.0187(11) -0.0052(9) 0.0015(9) -0.0010(9)
C10 0.0191(12) 0.0162(11) 0.0179(11) -0.0034(9) -0.0014(9) -0.0029(9)
C11 0.0117(10) 0.0137(11) 0.0170(11) -0.0017(9) -0.0011(8) -0.0014(8)
C12 0.0183(12) 0.0232(13) 0.0294(13) -0.0053(11) -0.0025(10) -0.0038(10)
C13 0.0406(16) 0.0181(12) 0.0238(13) -0.0076(10) -0.0031(11) -0.0064(11)
C14 0.0174(12) 0.0186(12) 0.0196(11) -0.0044(9) -0.0023(9) -0.0019(9)
C15 0.0358(15) 0.0333(15) 0.0174(12) -0.0083(11) 0.0021(10) -0.0229(12)
C16 0.0420(16) 0.0223(13) 0.0168(12) -0.0028(10) -0.0022(11) -0.0138(12)
C17 0.0227(13) 0.0328(15) 0.0341(15) -0.0008(12) -0.0075(11) -0.0142(12)
C18 0.0169(12) 0.0216(12) 0.0235(12) 0.0003(10) -0.0063(10) -0.0004(10)
C19 0.0261(13) 0.0237(13) 0.0226(12) -0.0111(10) 0.0036(10) -0.0086(10)
C20 0.0444(17) 0.0144(12) 0.0238(13) -0.0072(10) 0.0065(12) -0.0051(11)
C21 0.0469(17) 0.0257(14) 0.0233(13) -0.0013(11) -0.0101(12) -0.0212(13)
C22 0.0563(19) 0.0239(13) 0.0190(12) -0.0100(10) 0.0080(12) -0.0250(13)
C23 0.0392(15) 0.0197(13) 0.0228(13) -0.0015(10) -0.0076(11) -0.0095(11)
C24 0.0256(13) 0.0168(12) 0.0256(13) -0.0062(10) 0.0017(10) -0.0034(10)
C25 0.0490(18) 0.0235(14) 0.0233(13) 0.0091(11) -0.0098(12) -0.0109(13)
C26 0.0317(15) 0.0452(17) 0.0133(11) 0.0028(11) -0.0072(10) -0.0137(13)
C27 0.0342(15) 0.0410(17) 0.0285(14) -0.0226(13) 0.0096(12) -0.0105(13)
C28 0.0210(12) 0.0128(11) 0.0295(13) -0.0005(10) -0.0010(10) 0.0015(9)
C29 0.0521(19) 0.0451(18) 0.0192(13) -0.0098(12) -0.0042(12) -0.0241(15)
C30 0.0337(16) 0.0530(19) 0.0212(13) -0.0169(13) 0.0128(11) -0.0167(14)
C31 0.0402(16) 0.0392(16) 0.0208(13) -0.0082(12) 0.0085(11) -0.0240(13)

loop_
_atom_type_symbol
_atom_type_description
_atom_type_scat_dispersion_real
_atom_type_scat_dispersion_imag
_atom_type_scat_source
C C 0.0033 0.0016 'International Tables Vol C Tables 4.2.6.8 and 6.1.1.4'
H H 0.0000 0.0000 'International Tables Vol C Tables 4.2.6.8 and 6.1.1.4'
N N 0.0061 0.0033 'International Tables Vol C Tables 4.2.6.8 and 6.1.1.4'
P P 0.1023 0.0942 'International Tables Vol C Tables 4.2.6.8 and 6.1.1.4'
Cl Cl 0.1484 0.1585 'International Tables Vol C Tables 4.2.6.8 and 6.1.1.4'
Au Au -2.0133 8.8022 'International Tables Vol C Tables 4.2.6.8 and 6.1.1.4'

loop_
_geom_angle_atom_site_label_1
_geom_angle_atom_site_label_2
_geom_angle_atom_site_label_3
_geom_angle
_geom_angle_site_symmetry_1
_geom_angle_site_symmetry_3
P1 Au01 P2 141.388(19) . 2_666
P1 Au01 Cl04 114.32(2) . .
P2 Au01 Cl04 102.43(2) 2_666 .
P1 Au01 Au01 90.378(15) . 2_666
P2 Au01 Au01 78.152(15) 2_666 2_666
Cl04 Au01 Au01 123.829(16) . 2_666
N1 P1 C6 106.74(10) . .
N1 P1 C11 104.20(10) . .
C6 P1 C11 106.29(10) . .
N1 P1 Au01 111.49(6) . .
C6 P1 Au01 108.11(7) . .
C11 P1 Au01 119.27(7) . .
N1 P2 C4 108.52(10) . .
N1 P2 C3 102.31(9) . .
C4 P2 C3 102.13(10) . .
N1 P2 Au01 114.43(7) . 2_666
C4 P2 Au01 112.21(7) . 2_666
C3 P2 Au01 116.08(7) . 2_666
C2 N1 P1 120.25(14) . .
C2 N1 P2 122.08(15) . .
P1 N1 P2 117.55(10) . .
C23 C2 C16 119.2(2) . .
C23 C2 N1 121.0(2) . .
C16 C2 N1 119.8(2) . .
C7 C3 C19 119.2(2) . .
C7 C3 P2 122.43(17) . .
C19 C3 P2 118.38(18) . .
C9 C4 C8 119.3(2) . .
C9 C4 P2 124.56(17) . .
C8 C4 P2 115.90(17) . .
C13 C5 C6 120.0(2) . .
C13 C5 H5 120.0 . .
C6 C5 H5 120.0 . .
C12 C6 C5 119.2(2) . .
C12 C6 P1 120.89(18) . .
C5 C6 P1 119.30(17) . .
C3 C7 C31 120.4(2) . .
C3 C7 H7 119.8 . .
C31 C7 H7 119.8 . .
C15 C8 C4 120.2(2) . .
C15 C8 H8 119.9 . .
C4 C8 H8 119.9 . .
C20 C9 C4 119.6(2) . .
C20 C9 H9 120.2 . .
C4 C9 H9 120.2 . .
C24 C10 C11 120.0(2) . .
C24 C10 H10 120.0 . .
C11 C10 H10 120.0 . .
C10 C11 C14 119.2(2) . .
C10 C11 P1 118.18(16) . .
C14 C11 P1 122.45(17) . .
C17 C12 C6 120.2(2) . .
C17 C12 H12 119.9 . .
C6 C12 H12 119.9 . .
C5 C13 C21 120.2(2) . .
C5 C13 H13 119.9 . .
C21 C13 H13 119.9 . .
C18 C14 C11 120.2(2) . .
C18 C14 H14 119.9 . .
C11 C14 H14 119.9 . .
C22 C15 C8 120.0(2) . .
C22 C15 H15 120.0 . .
C8 C15 H15 120.0 . .
C2 C16 C29 120.0(2) . .
C2 C16 H16 120.0 . .
C29 C16 H16 120.0 . .
C21 C17 C12 120.1(3) . .
C21 C17 H17 119.9 . .
C12 C17 H17 119.9 . .
C28 C18 C14 120.2(2) . .
C28 C18 H18 119.9 . .
C14 C18 H18 119.9 . .
C27 C19 C3 120.2(2) . .
C27 C19 H19 119.9 . .
C3 C19 H19 119.9 . .
C22 C20 C9 120.8(2) . .
C22 C20 H20 119.6 . .
C9 C20 H20 119.6 . .
C17 C21 C13 120.2(2) . .
C17 C21 H21 119.9 . .
C13 C21 H21 119.9 . .
C15 C22 C20 120.0(2) . .
C15 C22 H22 120.0 . .
C20 C22 H22 120.0 . .
C2 C23 C25 120.0(2) . .
C2 C23 H23 120.0 . .
C25 C23 H23 120.0 . .
C28 C24 C10 120.5(2) . .
C28 C24 H24 119.8 . .
C10 C24 H24 119.8 . .
C26 C25 C23 120.9(2) . .
C26 C25 H25 119.6 . .
C23 C25 H25 119.6 . .
C29 C26 C25 118.9(2) . .
C29 C26 H26 120.5 . .
C25 C26 H26 120.5 . .
C19 C27 C30 120.2(2) . .
C19 C27 H27 119.9 . .
C30 C27 H27 119.9 . .
C24 C28 C18 120.0(2) . .
C24 C28 H28 120.0 . .
C18 C28 H28 120.0 . .
C26 C29 C16 121.0(2) . .
C26 C29 H29 119.5 . .
C16 C29 H29 119.5 . .
C27 C30 C31 120.1(2) . .
C27 C30 H30 119.9 . .
C31 C30 H30 119.9 . .
C30 C31 C7 119.8(3) . .
C30 C31 H31 120.1 . .
C7 C31 H31 120.1 . .

loop_
_geom_bond_atom_site_label_1
_geom_bond_atom_site_label_2
_geom_bond_distance
_geom_bond_site_symmetry_2
Au01 P1 2.3060(6) .
Au01 P2 2.3403(6) 2_666
Au01 Cl04 2.5882(6) .
Au01 Au01 3.0059(3) 2_666
P1 N1 1.7112(19) .
P1 C6 1.816(2) .
P1 C11 1.818(2) .
P2 N1 1.7179(18) .
P2 C4 1.813(2) .
P2 C3 1.820(2) .
P2 Au01 2.3403(6) 2_666
N1 C2 1.455(3) .
C2 C23 1.383(3) .
C2 C16 1.382(3) .
C3 C7 1.386(3) .
C3 C19 1.393(3) .
C4 C9 1.389(3) .
C4 C8 1.395(3) .
C5 C13 1.381(3) .
C5 C6 1.396(3) .
C5 H5 0.9300 .
C6 C12 1.390(3) .
C7 C31 1.386(3) .
C7 H7 0.9300 .
C8 C15 1.385(3) .
C8 H8 0.9300 .
C9 C20 1.385(3) .
C9 H9 0.9300 .
C10 C24 1.389(3) .
C10 C11 1.398(3) .
C10 H10 0.9300 .
C11 C14 1.399(3) .
C12 C17 1.389(4) .
C12 H12 0.9300 .
C13 C21 1.386(4) .
C13 H13 0.9300 .
C14 C18 1.388(3) .
C14 H14 0.9300 .
C15 C22 1.377(4) .
C15 H15 0.9300 .
C16 C29 1.389(3) .
C16 H16 0.9300 .
C17 C21 1.372(4) .
C17 H17 0.9300 .
C18 C28 1.384(4) .
C18 H18 0.9300 .
C19 C27 1.377(4) .
C19 H19 0.9300 .
C20 C22 1.374(4) .
C20 H20 0.9300 .
C21 H21 0.9300 .
C22 H22 0.9300 .
C23 C25 1.386(3) .
C23 H23 0.9300 .
C24 C28 1.384(3) .
C24 H24 0.9300 .
C25 C26 1.377(4) .
C25 H25 0.9300 .
C26 C29 1.367(4) .
C26 H26 0.9300 .
C27 C30 1.380(4) .
C27 H27 0.9300 .
C28 H28 0.9300 .
C29 H29 0.9300 .
C30 C31 1.381(4) .
C30 H30 0.9300 .
C31 H31 0.9300 .
